data_1531714
loop_
_publ_author_name
'Knee, C.S.'
'Weller, M.T.'

_publ_section_title
;
 New layered manganese oxychlorides
;
_journal_name_full 'Materials Research Society Symposia Proceedings'
_journal_page_first 157
_journal_page_last 162
_journal_volume 718
_journal_year 2002
_chemical_formula_sum 'Cl2 Mn3 O8 Sr4'
_chemical_name_systematic 'Sr4 Mn3 O8 Cl2'
_space_group_IT_number 139
_symmetry_space_group_name_Hall '-I 4 2'
_symmetry_space_group_name_H-M 'I 4/m m m'
_cell_angle_alpha 90
_cell_angle_beta 90
_cell_angle_gamma 90
_cell_formula_units_Z 2
_cell_length_a 3.8625
_cell_length_b 3.8625
_cell_length_c 32.2796
_cell_volume 481.576
_citation_journal_id_ASTM MRSPDH
_cod_data_source_file Knee_MRSPDH_2002_1208.cif
_cod_data_source_block Cl2Mn3O8Sr4
_cod_original_cell_volume 481.5763
_cod_database_code 1531714

loop_
_symmetry_equiv_pos_as_xyz
x,y,z
-y,x,z
-x,-y,z
y,-x,z
x,-y,-z
y,x,-z
-x,y,-z
-y,-x,-z
-x,-y,-z
y,-x,-z
x,y,-z
-y,x,-z
-x,y,z
-y,-x,z
x,-y,z
y,x,z
x+1/2,y+1/2,z+1/2
-y+1/2,x+1/2,z+1/2
-x+1/2,-y+1/2,z+1/2
y+1/2,-x+1/2,z+1/2
x+1/2,-y+1/2,-z+1/2
y+1/2,x+1/2,-z+1/2
-x+1/2,y+1/2,-z+1/2
-y+1/2,-x+1/2,-z+1/2
-x+1/2,-y+1/2,-z+1/2
y+1/2,-x+1/2,-z+1/2
x+1/2,y+1/2,-z+1/2
-y+1/2,x+1/2,-z+1/2
-x+1/2,y+1/2,z+1/2
-y+1/2,-x+1/2,z+1/2
x+1/2,-y+1/2,z+1/2
y+1/2,x+1/2,z+1/2

loop_
_atom_site_label
_atom_site_type_symbol
_atom_site_fract_x
_atom_site_fract_y
_atom_site_fract_z
_atom_site_occupancy
_atom_site_U_iso_or_equiv
Sr2 Sr+2 0 0 0.32059 1 0.0
O3 O-2 0 0.5 0 1 0.0
O2 O-2 0 0 0.059 1 0.0
Sr1 Sr+2 0 0 0.43977 1 0.0
O1 O-2 0 0.5 0.127 1 0.0
Mn2 Mn+3 0 0 0 1 0.0
Mn1 Mn+3 0 0 0.1191 1 0.0
Cl1 Cl-1 0 0 0.2177 1 0.0
